data_7035542
loop_
_publ_author_name
'Ghosh, Raja'
'Pedicini, Anthony F.'
'Rao, Purna Chandra'
'Asha, K. S.'
'Reber, Arthur C.'
'Mandal, Sukhendu'

_publ_section_title
;
 The effect of cluster size on the optical band gap energy of Zn-based
 metal-organic frameworks.
;
_journal_issue 30
_journal_name_full 'Dalton transactions (Cambridge, England : 2003)'
_journal_page_first 13464
_journal_page_last 13468
_journal_paper_doi 10.1039/c5dt02132d
_journal_volume 44
_journal_year 2015
_chemical_formula_sum 'C15.5 H9 N0.5 O7.5 S Zn1.5'
_chemical_formula_weight 452.35
_chemical_name_common zinccarboxylate
_chemical_name_systematic
;
 ?
;
_space_group_crystal_system monoclinic
_space_group_IT_number 14
_space_group_name_Hall '-P 2yn'
_space_group_name_H-M_alt 'P 1 21/n 1'
_symmetry_space_group_name_Hall '-P 2yn'
_symmetry_space_group_name_H-M 'P 1 21/n 1'
_atom_sites_solution_hydrogens geom
_atom_sites_solution_primary direct
_atom_sites_solution_secondary difmap
_audit_creation_method SHELXL-2014
_audit_update_record
;
2015-03-09 deposited with the CCDC.
2015-06-24 downloaded from the CCDC.
;
_cell_angle_alpha 90
_cell_angle_beta 93.616(2)
_cell_angle_gamma 90
_cell_formula_units_Z 4
_cell_length_a 13.9367(7)
_cell_length_b 6.1040(3)
_cell_length_c 19.7129(11)
_cell_measurement_temperature 298(2)
_cell_volume 1673.63(15)
_computing_cell_refinement 'Bruker SMART'
_computing_data_collection 'Bruker SMART'
_computing_data_reduction 'Bruker SAINT'
_computing_molecular_graphics 'Bruker SHELXTL'
_computing_publication_material 'Bruker SHELXTL'
_computing_structure_refinement 'SHELXL-2014 (Sheldrick, 2014)'
_computing_structure_solution 'SHELXS-97 (Sheldrick, 1990)'
_diffrn_ambient_temperature 298(2)
_diffrn_measured_fraction_theta_full 0.998
_diffrn_measured_fraction_theta_max 0.995
_diffrn_measurement_device_type 'CCD area detector'
_diffrn_measurement_method 'phi and omega scans'
_diffrn_radiation_type MoK\a
_diffrn_radiation_wavelength 0.71073
_diffrn_reflns_av_R_equivalents 0.0373
_diffrn_reflns_av_unetI/netI 0.0414
_diffrn_reflns_Laue_measured_fraction_full 0.998
_diffrn_reflns_Laue_measured_fraction_max 0.995
_diffrn_reflns_limit_h_max 18
_diffrn_reflns_limit_h_min -16
_diffrn_reflns_limit_k_max 8
_diffrn_reflns_limit_k_min -7
_diffrn_reflns_limit_l_max 26
_diffrn_reflns_limit_l_min -26
_diffrn_reflns_number 15867
_diffrn_reflns_point_group_measured_fraction_full 0.998
_diffrn_reflns_point_group_measured_fraction_max 0.995
_diffrn_reflns_theta_full 25.242
_diffrn_reflns_theta_max 28.381
_diffrn_reflns_theta_min 1.739
_exptl_absorpt_coefficient_mu 2.333
_exptl_absorpt_correction_T_max 0.800
_exptl_absorpt_correction_T_min 0.653
_exptl_absorpt_correction_type empirical
_exptl_absorpt_process_details SADABS
_exptl_crystal_colour colorless
_exptl_crystal_density_diffrn 1.795
_exptl_crystal_description platelike
_exptl_crystal_F_000 906
_exptl_crystal_size_max 0.200
_exptl_crystal_size_mid 0.150
_exptl_crystal_size_min 0.100
_refine_diff_density_max 0.974
_refine_diff_density_min -0.762
_refine_diff_density_rms 0.257
_refine_ls_extinction_method none
_refine_ls_goodness_of_fit_ref 1.085
_refine_ls_hydrogen_treatment none
_refine_ls_matrix_type full
_refine_ls_number_parameters 235
_refine_ls_number_reflns 4173
_refine_ls_number_restraints 0
_refine_ls_restrained_S_all 1.085
_refine_ls_R_factor_all 0.0668
_refine_ls_R_factor_gt 0.0356
_refine_ls_shift/su_max 0.000
_refine_ls_shift/su_mean 0.000
_refine_ls_structure_factor_coef Fsqd
_refine_ls_weighting_details 'w=1/[\s^2^(Fo^2^)+(0.0667P)^2^] where P=(Fo^2^+2Fc^2^)/3'
_refine_ls_weighting_scheme calc
_refine_ls_wR_factor_gt 0.0948
_refine_ls_wR_factor_ref 0.1210
_reflns_Friedel_coverage 0.000
_reflns_number_gt 2943
_reflns_number_total 4173
_reflns_threshold_expression 'I > 2\s(I)'
_cod_data_source_file c5dt02132d2.cif
_cod_data_source_block compound3
_cod_depositor_comments 'Adding full bibliography for 7035540--7035542.cif.'
_cod_original_formula_sum 'C15.50 H9 N0.50 O7.50 S Zn1.50'
_cod_database_code 7035542
_shelx_space_group_comment
;
The symmetry employed for this shelxl refinement is uniquely defined
by the following loop, which should always be used as a source of
symmetry information in preference to the above space-group names.
They are only intended as comments.
;
_shelx_estimated_absorpt_t_min 0.653
_shelx_estimated_absorpt_t_max 0.800
_shelxl_version_number 2014-3

loop_
_space_group_symop_operation_xyz
'x, y, z'
'-x+1/2, y+1/2, -z+1/2'
'-x, -y, -z'
'x-1/2, -y-1/2, z-1/2'

loop_
_atom_site_label
_atom_site_type_symbol
_atom_site_fract_x
_atom_site_fract_y
_atom_site_fract_z
_atom_site_U_iso_or_equiv
_atom_site_adp_type
_atom_site_occupancy
_atom_site_site_symmetry_order
_atom_site_calc_flag
_atom_site_refinement_flags_posn
_atom_site_refinement_flags_adp
_atom_site_refinement_flags_occupancy
Zn1 Zn 1.1020 0.5105 0.0176 0.024 Uani 1 1 d . . .
Zn2 Zn 1.0000 1.0000 0.0000 0.020 Uani 1 2 d S . P
S1 S 0.5319 0.9244 0.2700 0.025 Uani 1 1 d . . .
O1 O 1.1646 0.3782 0.0958 0.038 Uani 1 1 d . . .
O2 O 1.1945 0.6344 -0.0393 0.036 Uani 1 1 d . . .
O3 O 0.9880 0.6890 0.0362 0.021 Uani 1 1 d . . .
H3A H 0.9757 0.6881 0.0846 1.200 Uiso 1 1 calc R . .
O4 O 0.8972 1.0760 0.0683 0.034 Uani 1 1 d . . .
O5 O 1.1196 0.0304 0.0765 0.035 Uani 1 1 d . . .
O6 O 0.5456 1.0632 0.3286 0.039 Uani 1 1 d . . .
O7 O 0.5373 0.6905 0.2774 0.037 Uani 1 1 d . . .
C8 C 0.8244 1.1928 0.0729 0.025 Uani 1 1 d . . .
C9 C 0.7522 1.1264 0.1226 0.024 Uani 1 1 d . . .
C14 C 0.7551 0.9204 0.1516 0.035 Uani 1 1 d . . .
H14 H 0.8035 0.8230 0.1413 0.042 Uiso 1 1 calc R U .
C13 C 0.6873 0.8574 0.1955 0.033 Uani 1 1 d . . .
H13 H 0.6887 0.7171 0.2140 0.039 Uiso 1 1 calc R U .
C12 C 0.6170 1.0053 0.2120 0.024 Uani 1 1 d . . .
C11 C 0.6148 1.2134 0.1846 0.036 Uani 1 1 d . . .
H11 H 0.5683 1.3131 0.1965 0.044 Uiso 1 1 calc R U .
C10 C 0.6817 1.2728 0.1396 0.034 Uani 1 1 d . . .
H10 H 0.6795 1.4121 0.1204 0.041 Uiso 1 1 calc R U .
C5 C 1.4204 -0.0087 0.2280 0.021 Uani 1 1 d . . .
C1 C 1.1719 0.1732 0.1044 0.025 Uani 1 1 d . . .
C2 C 1.2555 0.1027 0.1514 0.023 Uani 1 1 d . . .
C7 C 1.2981 0.2517 0.1969 0.027 Uani 1 1 d . . .
H7 H 1.2712 0.3901 0.2011 0.032 Uiso 1 1 calc R U .
C6 C 1.3804 0.1965 0.2365 0.027 Uani 1 1 d . . .
H6 H 1.4081 0.2950 0.2680 0.032 Uiso 1 1 calc R U .
C4 C 1.3775 -0.1599 0.1837 0.030 Uani 1 1 d . . .
H4 H 1.4047 -0.2979 0.1793 0.036 Uiso 1 1 calc R U .
C3 C 1.2938 -0.1057 0.1460 0.031 Uani 1 1 d . . .
H3 H 1.2635 -0.2084 0.1171 0.037 Uiso 1 1 calc R U .
C15 C 0.4105 0.2754 0.0108 0.281 Uiso 0.5 1 d . . P
C17 C 0.4773 0.5853 0.0622 0.243 Uiso 0.5 1 d . . P
O8 O 0.4924 0.3924 -0.0016 0.173 Uiso 0.5 1 d . . P
N1 N 0.5082 0.1512 -0.0158 0.318 Uiso 0.5 1 d . . P
C16 C 0.4260 0.4618 0.0414 0.163 Uiso 0.5 1 d . . P

loop_
_atom_site_aniso_label
_atom_site_aniso_U_11
_atom_site_aniso_U_22
_atom_site_aniso_U_33
_atom_site_aniso_U_23
_atom_site_aniso_U_13
_atom_site_aniso_U_12
Zn1 0.018 0.022 0.032 0.007 -0.001 0.000
Zn2 0.019 0.017 0.026 0.001 0.005 0.001
S1 0.017 0.037 0.022 0.006 0.001 0.001
O1 0.043 0.030 0.040 0.006 -0.018 0.003
O2 0.028 0.034 0.046 0.012 0.013 0.002
O3 0.022 0.018 0.022 0.001 0.002 0.001
O4 0.031 0.040 0.033 0.003 0.013 0.009
O5 0.030 0.034 0.039 0.003 -0.015 -0.003
O6 0.029 0.067 0.023 -0.007 0.000 -0.003
O7 0.030 0.035 0.044 0.020 0.002 0.004
C8 0.024 0.028 0.024 -0.003 0.006 -0.003
C9 0.021 0.027 0.024 0.000 0.004 0.002
C14 0.031 0.033 0.043 0.006 0.014 0.011
C13 0.032 0.030 0.038 0.009 0.013 0.007
C12 0.021 0.029 0.021 0.004 0.001 -0.002
C11 0.032 0.030 0.048 0.006 0.017 0.010
C10 0.035 0.025 0.045 0.008 0.019 0.005
C5 0.017 0.028 0.019 0.004 0.002 -0.001
C1 0.022 0.032 0.020 0.005 0.002 0.003
C2 0.019 0.027 0.024 0.006 0.000 -0.001
C7 0.024 0.026 0.030 0.000 0.000 0.003
C6 0.022 0.035 0.024 -0.005 -0.001 -0.002
C4 0.027 0.026 0.037 0.001 -0.004 0.005
C3 0.030 0.028 0.034 -0.004 -0.008 0.000

loop_
_atom_type_symbol
_atom_type_description
_atom_type_scat_dispersion_real
_atom_type_scat_dispersion_imag
_atom_type_scat_source
C C 0.0033 0.0016 'International Tables Vol C Tables 4.2.6.8 and 6.1.1.4'
H H 0.0000 0.0000 'International Tables Vol C Tables 4.2.6.8 and 6.1.1.4'
O O 0.0106 0.0060 'International Tables Vol C Tables 4.2.6.8 and 6.1.1.4'
S S 0.1246 0.1234 'International Tables Vol C Tables 4.2.6.8 and 6.1.1.4'
Zn Zn 0.2839 1.4301 'International Tables Vol C Tables 4.2.6.8 and 6.1.1.4'
N N 0.0061 0.0033 'International Tables Vol C Tables 4.2.6.8 and 6.1.1.4'

loop_
_geom_angle_atom_site_label_1
_geom_angle_atom_site_label_2
_geom_angle_atom_site_label_3
_geom_angle
_geom_angle_site_symmetry_1
_geom_angle_site_symmetry_3
O1 Zn1 O2 110.5 . .
O1 Zn1 O3 114.5 . .
O2 Zn1 O3 117.9 . .
O1 Zn1 O3 114.2 . 3_765
O2 Zn1 O3 110.7 . 3_765
O3 Zn1 O3 87.1 . 3_765
O1 Zn1 Zn1 124.7 . 3_765
O2 Zn1 Zn1 124.5 . 3_765
O3 Zn1 Zn1 43.9 . 3_765
O3 Zn1 Zn1 43.2 3_765 3_765
O3 Zn2 O3 180.0 . 3_775
O3 Zn2 O4 95.4 . 3_775
O3 Zn2 O4 84.6 3_775 3_775
O3 Zn2 O4 84.6 . .
O3 Zn2 O4 95.4 3_775 .
O4 Zn2 O4 180.0 3_775 .
O3 Zn2 O5 95.0 . 3_765
O3 Zn2 O5 85.0 3_775 3_765
O4 Zn2 O5 93.5 3_775 3_765
O4 Zn2 O5 86.5 . 3_765
O3 Zn2 O5 85.0 . 1_565
O3 Zn2 O5 95.0 3_775 1_565
O4 Zn2 O5 86.5 3_775 1_565
O4 Zn2 O5 93.5 . 1_565
O5 Zn2 O5 180.0 3_765 1_565
O6 S1 O7 120.1 . .
O6 S1 C5 108.1 . 1_465
O7 S1 C5 108.5 . 1_465
O6 S1 C12 107.1 . .
O7 S1 C12 108.0 . .
C5 S1 C12 103.8 1_465 .
C1 O1 Zn1 123.9 . .
C8 O2 Zn1 120.7 3_775 .
Zn1 O3 Zn1 92.9 . 3_765
Zn1 O3 Zn2 111.3 . .
Zn1 O3 Zn2 116.3 3_765 .
Zn1 O3 H3A 111.7 . .
Zn1 O3 H3A 111.7 3_765 .
Zn2 O3 H3A 111.7 . .
C8 O4 Zn2 140.4 . .
C1 O5 Zn2 140.0 . 1_545
O4 C8 O2 125.6 . 3_775
O4 C8 C9 118.3 . .
O2 C8 C9 116.1 3_775 .
C14 C9 C10 119.3 . .
C14 C9 C8 120.8 . .
C10 C9 C8 119.9 . .
C13 C14 C9 120.8 . .
C13 C14 H14 119.6 . .
C9 C14 H14 119.6 . .
C14 C13 C12 119.3 . .
C14 C13 H13 120.4 . .
C12 C13 H13 120.4 . .
C11 C12 C13 120.4 . .
C11 C12 S1 120.7 . .
C13 C12 S1 118.8 . .
C10 C11 C12 119.7 . .
C10 C11 H11 120.1 . .
C12 C11 H11 120.1 . .
C11 C10 C9 120.4 . .
C11 C10 H10 119.8 . .
C9 C10 H10 119.8 . .
C4 C5 C6 121.3 . .
C4 C5 S1 118.5 . 1_645
C6 C5 S1 120.1 . 1_645
O5 C1 O1 126.4 . .
O5 C1 C2 118.8 . .
O1 C1 C2 114.7 . .
C7 C2 C3 120.1 . .
C7 C2 C1 119.6 . .
C3 C2 C1 120.1 . .
C2 C7 C6 120.7 . .
C2 C7 H7 119.7 . .
C6 C7 H7 119.7 . .
C5 C6 C7 118.4 . .
C5 C6 H6 120.8 . .
C7 C6 H6 120.8 . .
C5 C4 C3 119.8 . .
C5 C4 H4 120.1 . .
C3 C4 H4 120.1 . .
C4 C3 C2 119.6 . .
C4 C3 H3 120.2 . .
C2 C3 H3 120.2 . .
C16 C15 O8 61.0 . .
C16 C15 N1 115.4 . .
O8 C15 N1 58.7 . .
C16 C17 O8 88.3 . 3_665
C16 C17 O8 51.2 . .
O8 C17 O8 49.2 3_665 .
C16 C17 N1 119.7 . 3_665
O8 C17 N1 53.7 3_665 3_665
O8 C17 N1 101.8 . 3_665
C17 O8 O8 83.1 3_665 3_665
C17 O8 C16 144.5 3_665 .
O8 O8 C16 77.1 3_665 .
C17 O8 C15 122.5 3_665 .
O8 O8 C15 129.3 3_665 .
C16 O8 C15 56.6 . .
C17 O8 N1 82.7 3_665 .
O8 O8 N1 160.3 3_665 .
C16 O8 N1 121.9 . .
C15 O8 N1 70.3 . .
C17 O8 C16 41.0 3_665 3_665
O8 O8 C16 52.3 3_665 3_665
C16 O8 C16 129.4 . 3_665
C15 O8 C16 161.7 . 3_665
N1 O8 C16 108.5 . 3_665
C17 O8 C17 130.8 3_665 .
O8 O8 C17 47.7 3_665 .
C16 O8 C17 39.1 . .
C15 O8 C17 94.7 . .
N1 O8 C17 144.3 . .
C16 O8 C17 95.5 3_665 .
O8 N1 C15 51.0 . .
O8 N1 C17 43.7 . 3_665
C15 N1 C17 83.0 . 3_665
C17 C16 C15 149.1 . .
C17 C16 O8 89.7 . .
C15 C16 O8 62.4 . .
C17 C16 O8 50.7 . 3_665
C15 C16 O8 110.1 . 3_665
O8 C16 O8 50.6 . 3_665

loop_
_geom_bond_atom_site_label_1
_geom_bond_atom_site_label_2
_geom_bond_distance
_geom_bond_site_symmetry_2
Zn1 O1 1.9027 .
Zn1 O2 1.9158 .
Zn1 O3 1.9796 .
Zn1 O3 2.0032 3_765
Zn1 Zn1 2.8866 3_765
Zn2 O3 2.0384 .
Zn2 O3 2.0385 3_775
Zn2 O4 2.0795 3_775
Zn2 O4 2.0796 .
Zn2 O5 2.1835 3_765
Zn2 O5 2.1835 1_565
S1 O6 1.4344 .
S1 O7 1.4364 .
S1 C5 1.7624 1_465
S1 C12 1.7697 .
O1 C1 1.2661 .
O2 C8 1.2652 3_775
O3 Zn1 2.0033 3_765
O3 H3A 0.9800 .
O4 C8 1.2479 .
O5 C1 1.2425 .
O5 Zn2 2.1835 1_545
C8 O2 1.2652 3_775
C8 C9 1.5024 .
C9 C14 1.3809 .
C9 C10 1.3856 .
C14 C13 1.3766 .
C14 H14 0.9300 .
C13 C12 1.3856 .
C13 H13 0.9300 .
C12 C11 1.3801 .
C11 C10 1.3753 .
C11 H11 0.9300 .
C10 H10 0.9300 .
C5 C4 1.3802 .
C5 C6 1.3854 .
C5 S1 1.7624 1_645
C1 C2 1.5054 .
C2 C7 1.3845 .
C2 C3 1.3864 .
C7 C6 1.3873 .
C7 H7 0.9300 .
C6 H6 0.9300 .
C4 C3 1.3831 .
C4 H4 0.9300 .
C3 H3 0.9300 .
C15 C16 1.2994 .
C15 O8 1.3805 .
C15 N1 1.6710 .
C17 C16 1.1007 .
C17 O8 1.3001 3_665
C17 O8 1.7461 .
C17 N1 1.8679 3_665
O8 C17 1.3001 3_665
O8 O8 1.3315 3_665
O8 C16 1.3617 .
O8 N1 1.5171 .
O8 C16 1.6785 3_665
N1 C17 1.8679 3_665
C16 O8 1.6785 3_665
